data_7127115
loop_
_publ_author_name
'Zhang, Mengsi'
'Zhao, Zhiying'
'Zhang, Wanwan'
'Li, Jinyang'
'Huang, Xiaoying'
'He, Zhangzhen'

_publ_section_title
;
 Pb(OF)Cu<sub>3</sub>(SeO<sub>3</sub>)<sub>2</sub>(NO<sub>3</sub>): a
 selenite fluoride nitrate with a breathing kagom\'e lattice.
;
_journal_issue 80
_journal_name_full 'Chemical communications (Cambridge, England)'
_journal_page_first 11965
_journal_page_last 11968
_journal_paper_doi 10.1039/d0cc03684f
_journal_volume 56
_journal_year 2020
_chemical_formula_moiety '0.67(Cu4.5 F1.5 N1.5 O15 Pb1.5 Se3)'
_chemical_formula_sum 'Cu3 F N O10 Pb Se2'
_chemical_formula_weight 748.74
_space_group_crystal_system trigonal
_space_group_IT_number 160
_space_group_name_Hall 'R 3 -2"'
_space_group_name_H-M_alt 'R 3 m :H'
_atom_sites_solution_primary direct
_audit_creation_date 2019-01-19
_audit_creation_method
;
Olex2 1.2
(compiled 2017.08.10 svn.r3458 for OlexSys, GUI svn.r5381)
;
_audit_update_record
;
2019-01-28 deposited with the CCDC.	2020-08-25 downloaded from the CCDC.
;
_cell_angle_alpha 90
_cell_angle_beta 90
_cell_angle_gamma 120
_cell_formula_units_Z 3
_cell_length_a 6.69730(10)
_cell_length_b 6.69730(10)
_cell_length_c 18.5548(3)
_cell_measurement_reflns_used 2844
_cell_measurement_temperature 293(2)
_cell_measurement_theta_max 33.1680
_cell_measurement_theta_min 3.2790
_cell_volume 720.753(19)
_computing_cell_refinement 'CrysAlisPro 1.171.39.46c (Rigaku OD, 2018)'
_computing_data_collection 'CrysAlisPro 1.171.39.46c (Rigaku OD, 2018)'
_computing_data_reduction 'CrysAlisPro 1.171.39.46c (Rigaku OD, 2018)'
_computing_molecular_graphics 'Olex2 (Dolomanov et al., 2009)'
_computing_publication_material 'Olex2 (Dolomanov et al., 2009)'
_computing_structure_refinement 'ShelXL (Sheldrick, 2015)'
_computing_structure_solution 'SIR2004 (Burla et al., 2007)'
_diffrn_ambient_temperature 293(2)
_diffrn_detector 'CCD plate'
_diffrn_measured_fraction_theta_full 1.000
_diffrn_measured_fraction_theta_max 1.000
_diffrn_measurement_details
;
List of Runs (angles in degrees, time in seconds):

  # Type    Start    End  Width  t~exp~   \w     \q     \k     \f   Frames
#--------------------------------------------------------------------------
  1  \w   -118.00  62.00   0.50    5.00    --  -28.00  45.00 270.00  360
  2  \w   -118.00  62.00   0.50    5.00    --  -28.00  45.00 180.00  360
  3  \w   -118.00  62.00   0.50    5.00    --  -28.00  45.00  90.00  360
  4  \w   -118.00 -93.00   0.50    5.00    --  -28.00  45.00   0.00   50
;
_diffrn_measurement_device 'abstract diffractometer'
_diffrn_measurement_device_type 'dtrek-CrysAlisPro-abstract goniometer imported rigaku-d*trek images'
_diffrn_measurement_method '\w scans'
_diffrn_orient_matrix_type 'CrysAlisPro convention (1999,Acta A55,543-557)'
_diffrn_orient_matrix_UB_11 0.0220887000
_diffrn_orient_matrix_UB_12 -0.0671880000
_diffrn_orient_matrix_UB_13 0.0248215000
_diffrn_orient_matrix_UB_21 -0.0743640000
_diffrn_orient_matrix_UB_22 -0.1009954000
_diffrn_orient_matrix_UB_23 -0.0197506000
_diffrn_orient_matrix_UB_31 0.0945704000
_diffrn_orient_matrix_UB_32 0.0153437000
_diffrn_orient_matrix_UB_33 -0.0213315000
_diffrn_radiation_monochromator graphite
_diffrn_radiation_probe x-ray
_diffrn_radiation_type MoK\a
_diffrn_radiation_wavelength 0.71073
_diffrn_reflns_av_R_equivalents 0.0243
_diffrn_reflns_av_unetI/netI 0.0148
_diffrn_reflns_Laue_measured_fraction_full 1.000
_diffrn_reflns_Laue_measured_fraction_max 1.000
_diffrn_reflns_limit_h_max 10
_diffrn_reflns_limit_h_min -10
_diffrn_reflns_limit_k_max 10
_diffrn_reflns_limit_k_min -10
_diffrn_reflns_limit_l_max 27
_diffrn_reflns_limit_l_min -27
_diffrn_reflns_number 3679
_diffrn_reflns_point_group_measured_fraction_full 1.000
_diffrn_reflns_point_group_measured_fraction_max 1.000
_diffrn_reflns_theta_full 25.242
_diffrn_reflns_theta_max 32.540
_diffrn_reflns_theta_min 3.294
_diffrn_source 'fine-focus sealed X-ray tube'
_diffrn_source_type 'Enhance (Mo) X-ray Source'
_exptl_absorpt_coefficient_mu 31.657
_exptl_absorpt_correction_T_max 1.00000
_exptl_absorpt_correction_T_min 0.58032
_exptl_absorpt_correction_type multi-scan
_exptl_absorpt_process_details
;
CrysAlisPro 1.171.39.46c (Rigaku Oxford Diffraction, 2018)
Empirical absorption correction using spherical harmonics,
 implemented in SCALE3 ABSPACK scaling algorithm.
;
_exptl_crystal_colour 'clear light yellow'
_exptl_crystal_colour_lustre clear
_exptl_crystal_colour_modifier light
_exptl_crystal_colour_primary yellow
_exptl_crystal_density_diffrn 5.175
_exptl_crystal_description block
_exptl_crystal_F_000 999
_exptl_crystal_size_max 0.045
_exptl_crystal_size_mid 0.042
_exptl_crystal_size_min 0.04
_refine_diff_density_max 0.683
_refine_diff_density_min -0.988
_refine_diff_density_rms 0.182
_refine_ls_abs_structure_details
;
 Refined as an inversion twin.
;
_refine_ls_abs_structure_Flack 0.488(9)
_refine_ls_extinction_method none
_refine_ls_goodness_of_fit_ref 1.102
_refine_ls_hydrogen_treatment undef
_refine_ls_matrix_type full
_refine_ls_number_parameters 44
_refine_ls_number_reflns 708
_refine_ls_number_restraints 1
_refine_ls_restrained_S_all 1.102
_refine_ls_R_factor_all 0.0146
_refine_ls_R_factor_gt 0.0146
_refine_ls_shift/su_max 0.000
_refine_ls_shift/su_mean 0.000
_refine_ls_structure_factor_coef Fsqd
_refine_ls_weighting_details 'w=1/[\s^2^(Fo^2^)+(0.0213P)^2^+1.8800P] where P=(Fo^2^+2Fc^2^)/3'
_refine_ls_weighting_scheme calc
_refine_ls_wR_factor_gt 0.0355
_refine_ls_wR_factor_ref 0.0355
_reflns_Friedel_coverage 0.986
_reflns_Friedel_fraction_full 1.000
_reflns_Friedel_fraction_max 1.000
_reflns_number_gt 705
_reflns_number_total 708
_reflns_threshold_expression 'I > 2\s(I)'
_cod_data_source_file d0cc03684f2.cif
_cod_data_source_block pb(of)cu3(seo3)2(no3)
_cod_depositor_comments 'Adding full bibliography for 7127115.cif.'
_cod_original_cell_volume 720.75(2)
_cod_original_sg_symbol_H-M 'R 3 m'
_cod_database_code 7127115
_shelx_shelxl_version_number 2014/7
_chemical_oxdiff_formula 'C11 H10 N O'
_shelx_space_group_comment
;
The symmetry employed for this shelxl refinement is uniquely defined
by the following loop, which should always be used as a source of
symmetry information in preference to the above space-group names.
They are only intended as comments.
;
_shelx_estimated_absorpt_t_max 0.364
_shelx_estimated_absorpt_t_min 0.330
_reflns_odcompleteness_completeness 100.00
_reflns_odcompleteness_iscentric 1
_reflns_odcompleteness_theta 32.50
_olex2_refinement_description
;
1. Twinned data refinement
 Scales: 0.512(9)
 0.488(9)
;
_olex2_submission_special_instructions 'No special instructions were received'
_oxdiff_exptl_absorpt_empirical_details
;
Empirical correction (ABSPACK) includes:
- Absorption correction using spherical harmonics
- Frame scaling
- Detector area scaling
;
_oxdiff_exptl_absorpt_empirical_full_max 1.566
_oxdiff_exptl_absorpt_empirical_full_min 0.778

loop_
_space_group_symop_operation_xyz
'x, y, z'
'-y, x-y, z'
'-x+y, -x, z'
'-y, -x, z'
'-x+y, y, z'
'x, x-y, z'
'x+2/3, y+1/3, z+1/3'
'-y+2/3, x-y+1/3, z+1/3'
'-x+y+2/3, -x+1/3, z+1/3'
'-y+2/3, -x+1/3, z+1/3'
'-x+y+2/3, y+1/3, z+1/3'
'x+2/3, x-y+1/3, z+1/3'
'x+1/3, y+2/3, z+2/3'
'-y+1/3, x-y+2/3, z+2/3'
'-x+y+1/3, -x+2/3, z+2/3'
'-y+1/3, -x+2/3, z+2/3'
'-x+y+1/3, y+2/3, z+2/3'
'x+1/3, x-y+2/3, z+2/3'

loop_
_atom_site_label
_atom_site_type_symbol
_atom_site_fract_x
_atom_site_fract_y
_atom_site_fract_z
_atom_site_U_iso_or_equiv
_atom_site_adp_type
_atom_site_occupancy
_atom_site_site_symmetry_order
_atom_site_calc_flag
_atom_site_refinement_flags_posn
_atom_site_refinement_flags_adp
_atom_site_refinement_flags_occupancy
_atom_site_disorder_assembly
_atom_site_disorder_group
Pb1 Pb 0.6667 0.3333 0.35012(2) 0.01185(10) Uani 1 6 d S T P . .
Se1 Se 0.3333 0.6667 0.36690(7) 0.0110(3) Uani 1 6 d S T P . .
Se2 Se 0.6667 0.3333 0.64972(7) 0.0114(3) Uani 1 6 d S T P . .
Cu1 Cu 0.50713(9) 0.49287(9) 0.50825(5) 0.01226(18) Uani 1 2 d S T P . .
F1 F 0.3333 0.6667 0.5313(5) 0.0131(14) Uani 1 6 d S T P . .
O1 O 0.6667 0.3333 0.4800(5) 0.0090(16) Uani 1 6 d S T P . .
O2 O 0.4665(5) 0.5335(5) 0.4052(3) 0.0182(11) Uani 1 2 d S T P . .
O3 O 0.5348(5) 0.4652(5) 0.6112(3) 0.0221(13) Uani 1 2 d S T P . .
O4 O 0.1059(5) 0.2118(11) 0.5130(4) 0.0370(17) Uani 1 2 d S T P . .
N1 N 0.0000 0.0000 0.5120(8) 0.0135(17) Uani 1 6 d S T P . .

loop_
_atom_site_aniso_label
_atom_site_aniso_U_11
_atom_site_aniso_U_22
_atom_site_aniso_U_33
_atom_site_aniso_U_23
_atom_site_aniso_U_13
_atom_site_aniso_U_12
Pb1 0.01203(11) 0.01203(11) 0.01147(16) 0.000 0.000 0.00602(6)
Se1 0.0125(4) 0.0125(4) 0.0079(5) 0.000 0.000 0.00624(18)
Se2 0.0130(4) 0.0130(4) 0.0083(5) 0.000 0.000 0.00648(18)
Cu1 0.0152(3) 0.0152(3) 0.0108(4) -0.00054(16) 0.00054(16) 0.0110(3)
F1 0.0115(19) 0.0115(19) 0.016(4) 0.000 0.000 0.0058(10)
O1 0.008(2) 0.008(2) 0.012(4) 0.000 0.000 0.0038(11)
O2 0.028(2) 0.028(2) 0.009(2) -0.0001(9) 0.0001(9) 0.022(3)
O3 0.037(3) 0.037(3) 0.012(2) -0.0007(9) 0.0007(9) 0.033(3)
O4 0.017(2) 0.008(2) 0.083(5) 0.003(3) 0.0016(14) 0.0040(12)
N1 0.012(2) 0.012(2) 0.016(5) 0.000 0.000 0.0062(11)

loop_
_atom_type_symbol
_atom_type_description
_atom_type_scat_dispersion_real
_atom_type_scat_dispersion_imag
_atom_type_scat_source
Cu Cu 0.3201 1.2651 'International Tables Vol C Tables 4.2.6.8 and 6.1.1.4'
F F 0.0171 0.0103 'International Tables Vol C Tables 4.2.6.8 and 6.1.1.4'
N N 0.0061 0.0033 'International Tables Vol C Tables 4.2.6.8 and 6.1.1.4'
O O 0.0106 0.0060 'International Tables Vol C Tables 4.2.6.8 and 6.1.1.4'
Pb Pb -3.3944 10.1111 'International Tables Vol C Tables 4.2.6.8 and 6.1.1.4'
Se Se -0.0929 2.2259 'International Tables Vol C Tables 4.2.6.8 and 6.1.1.4'

loop_
_geom_angle_atom_site_label_1
_geom_angle_atom_site_label_2
_geom_angle_atom_site_label_3
_geom_angle
_geom_angle_site_symmetry_1
_geom_angle_site_symmetry_3
_geom_angle_publ_flag
O1 Pb1 F1 180.0 . 13_544 ?
O1 Pb1 O2 66.25(12) . 3_665 ?
O1 Pb1 O2 66.25(12) . 2_655 ?
O1 Pb1 O2 66.25(12) . . ?
O1 Pb1 O3 119.85(11) . 14_654 ?
O1 Pb1 O3 119.85(11) . 13_544 ?
O1 Pb1 O3 119.85(11) . 15_554 ?
O2 Pb1 F1 113.75(12) . 13_544 ?
O2 Pb1 F1 113.75(12) 3_665 13_544 ?
O2 Pb1 F1 113.75(12) 2_655 13_544 ?
O2 Pb1 O2 104.88(14) 2_655 . ?
O2 Pb1 O2 104.88(14) 3_665 . ?
O2 Pb1 O2 104.88(14) 3_665 2_655 ?
O2 Pb1 O3 78.67(10) 2_655 13_544 ?
O2 Pb1 O3 78.67(10) 3_665 13_544 ?
O2 Pb1 O3 78.67(10) 2_655 15_554 ?
O2 Pb1 O3 173.89(17) . 13_544 ?
O2 Pb1 O3 173.89(17) 3_665 15_554 ?
O2 Pb1 O3 78.67(10) 3_665 14_654 ?
O2 Pb1 O3 173.89(17) 2_655 14_654 ?
O2 Pb1 O3 78.67(10) . 15_554 ?
O2 Pb1 O3 78.67(10) . 14_654 ?
O3 Pb1 F1 60.15(11) 13_544 13_544 ?
O3 Pb1 F1 60.15(11) 14_654 13_544 ?
O3 Pb1 F1 60.15(11) 15_554 13_544 ?
O3 Pb1 O3 97.37(15) 13_544 15_554 ?
O3 Pb1 O3 97.37(15) 13_544 14_654 ?
O3 Pb1 O3 97.37(15) 15_554 14_654 ?
O2 Se1 O2 103.8(2) 3_565 . ?
O2 Se1 O2 103.8(2) 2_665 3_565 ?
O2 Se1 O2 103.8(2) 2_665 . ?
O3 Se2 O3 103.4(2) 2_655 3_665 ?
O3 Se2 O3 103.4(2) 2_655 . ?
O3 Se2 O3 103.4(2) 3_665 . ?
F1 Cu1 O4 72.97(12) . 2_665 ?
F1 Cu1 O4 72.97(12) . . ?
O1 Cu1 F1 176.1(3) . . ?
O1 Cu1 O2 88.0(3) . . ?
O1 Cu1 O3 96.3(3) . . ?
O1 Cu1 O4 106.89(12) . 2_665 ?
O1 Cu1 O4 106.89(12) . . ?
O2 Cu1 F1 88.1(3) . . ?
O2 Cu1 O4 88.1(2) . 2_665 ?
O2 Cu1 O4 88.1(2) . . ?
O3 Cu1 F1 87.6(3) . . ?
O3 Cu1 O2 175.7(3) . . ?
O3 Cu1 O4 90.7(2) . . ?
O3 Cu1 O4 90.7(2) . 2_665 ?
O4 Cu1 O4 145.8(2) . 2_665 ?
Cu1 F1 Cu1 115.80(16) 3_565 . ?
Cu1 F1 Cu1 115.80(16) 2_665 . ?
Cu1 F1 Cu1 115.81(16) 3_565 2_665 ?
Cu1 O1 Pb1 105.8(2) 3_665 . ?
Cu1 O1 Pb1 105.8(2) 2_655 . ?
Cu1 O1 Pb1 105.8(2) . . ?
Cu1 O1 Cu1 112.8(2) 3_665 2_655 ?
Cu1 O1 Cu1 112.9(2) 3_665 . ?
Cu1 O1 Cu1 112.9(2) 2_655 . ?
Se1 O2 Pb1 131.6(3) . . ?
Se1 O2 Cu1 128.5(3) . . ?
Cu1 O2 Pb1 99.9(2) . . ?
Se2 O3 Pb1 125.1(2) . 7_455 ?
Se2 O3 Cu1 124.6(3) . . ?
Cu1 O3 Pb1 110.3(2) . 7_455 ?
Cu1 O4 Cu1 93.8(2) . 3_565 ?
N1 O4 Cu1 132.95(12) . 3_565 ?
N1 O4 Cu1 132.95(12) . . ?
O4 N1 O4 119.98(5) 2 3 ?
O4 N1 O4 119.98(5) . 3 ?
O4 N1 O4 119.98(5) 2 . ?

loop_
_geom_bond_atom_site_label_1
_geom_bond_atom_site_label_2
_geom_bond_distance
_geom_bond_site_symmetry_2
_geom_bond_publ_flag
Pb1 F1 2.823(8) 13_544 ?
Pb1 O1 2.409(9) . ?
Pb1 O2 2.537(6) 3_665 ?
Pb1 O2 2.537(6) 2_655 ?
Pb1 O2 2.537(6) . ?
Pb1 O3 2.694(6) 15_554 ?
Pb1 O3 2.694(6) 14_654 ?
Pb1 O3 2.694(6) 13_544 ?
Se1 O2 1.700(6) 2_665 ?
Se1 O2 1.700(6) 3_565 ?
Se1 O2 1.700(6) . ?
Se2 O3 1.689(6) 3_665 ?
Se2 O3 1.689(6) . ?
Se2 O3 1.689(6) 2_655 ?
Cu1 F1 2.061(2) . ?
Cu1 O1 1.924(3) . ?
Cu1 O2 1.970(6) . ?
Cu1 O3 1.937(5) . ?
Cu1 O4 2.391(4) . ?
Cu1 O4 2.391(4) 2_665 ?
F1 Cu1 2.061(2) 2_665 ?
F1 Cu1 2.061(2) 3_565 ?
O1 Cu1 1.924(3) 2_655 ?
O1 Cu1 1.924(3) 3_665 ?
O3 Pb1 2.694(6) 7_455 ?
O4 Cu1 2.391(4) 3_565 ?
O4 N1 1.228(6) . ?
N1 O4 1.228(6) 3 ?
N1 O4 1.228(6) 2 ?

loop_
_twin_individual_id
_twin_individual_mass_fraction_refined
1 0.512(9)
2 0.488(9)
